data_1519377
loop_
_publ_author_name
'Bedin, Michele'
'Karim, Alavi'
'Reitti, Marcus'
'Carlsson, Anna-Carin C.'
'Topi\'c, Filip'
'Cetina, Mario'
'Pan, Fangfang'
'Havel, Vaclav'
'Al-Ameri, Fatima'
'Sindelar, Vladimir'
'Rissanen, Kari'
'Gr\"afenstein, J\"urgen'
'Erd\'elyi, M\'at\'e'

_publ_section_title
;
 Counterion influence on the N--I--N halogen bond
;
_journal_issue 7
_journal_name_full 'Chem. Sci.'
_journal_page_first 3746
_journal_paper_doi 10.1039/C5SC01053E
_journal_volume 6
_journal_year 2015
_chemical_formula_moiety 'C10 H10 Ag N2, C F3 O3 S'
_chemical_formula_sum 'C11 H10 Ag F3 N2 O3 S'
_chemical_formula_weight 415.14
_chemical_name_systematic '[bis(pyridine)silver]triflate'
_space_group_crystal_system monoclinic
_space_group_IT_number 14
_space_group_name_Hall '-P 2ybc'
_space_group_name_H-M_alt 'P 1 21/c 1'
_symmetry_space_group_name_Hall '-P 2ybc'
_symmetry_space_group_name_H-M 'P 1 21/c 1'
_atom_sites_solution_hydrogens geom
_audit_creation_date 2015-01-19
_audit_creation_method
;
Olex2 1.2
(compiled 2014.05.21 svn.r2940 for OlexSys, GUI svn.r4846)
;
_audit_update_record
;
2015-03-23 deposited with the CCDC.
2015-04-20 downloaded from the CCDC.
;
_cell_angle_alpha 90
_cell_angle_beta 95.624(2)
_cell_angle_gamma 90
_cell_formula_units_Z 4
_cell_length_a 7.9520(4)
_cell_length_b 17.2940(6)
_cell_length_c 10.7947(6)
_cell_measurement_reflns_used 2827
_cell_measurement_temperature 173.0
_cell_measurement_theta_max 28.283
_cell_measurement_theta_min 0.407
_cell_volume 1477.36(12)
_computing_cell_refinement 'HKL Scalepack (Otwinowski & Minor 1997)'
_computing_data_collection 'Collect (Bruker AXS BV, 1997-2004)'
_computing_data_reduction 'HKL Denzo and Scalepack (Otwinowski & Minor 1997)'
_computing_molecular_graphics 'Olex2 (Dolomanov et al., 2009)'
_computing_publication_material 'Olex2 (Dolomanov et al., 2009)'
_computing_structure_refinement 'ShelXL (Sheldrick, 2008)'
_computing_structure_solution 'ShelXS (Sheldrick, 2008)'
_diffrn_ambient_temperature 173.0
_diffrn_detector_area_resol_mean 8
_diffrn_measured_fraction_theta_full 0.993
_diffrn_measured_fraction_theta_max 0.982
_diffrn_measurement_device_type 'Bruker APEX-II CCD'
_diffrn_measurement_method '\w and \f scans'
_diffrn_radiation_monochromator graphite
_diffrn_radiation_type MoK\a
_diffrn_radiation_wavelength 0.71073
_diffrn_reflns_av_R_equivalents 0.0293
_diffrn_reflns_av_unetI/netI 0.0535
_diffrn_reflns_laue_measured_fraction_full 0.993
_diffrn_reflns_laue_measured_fraction_max 0.982
_diffrn_reflns_limit_h_max 10
_diffrn_reflns_limit_h_min -10
_diffrn_reflns_limit_k_max 22
_diffrn_reflns_limit_k_min -21
_diffrn_reflns_limit_l_max 14
_diffrn_reflns_limit_l_min -9
_diffrn_reflns_number 8464
_diffrn_reflns_point_group_measured_fraction_full 0.993
_diffrn_reflns_point_group_measured_fraction_max 0.982
_diffrn_reflns_theta_full 25.242
_diffrn_reflns_theta_max 28.525
_diffrn_reflns_theta_min 2.574
_diffrn_source 'sealed tube'
_exptl_absorpt_coefficient_mu 1.548
_exptl_absorpt_correction_T_max 0.747
_exptl_absorpt_correction_T_min 0.645
_exptl_absorpt_correction_type multi-scan
_exptl_absorpt_process_details SADABS
_exptl_crystal_colour colourless
_exptl_crystal_colour_primary colourless
_exptl_crystal_density_diffrn 1.866
_exptl_crystal_description block
_exptl_crystal_F_000 816
_exptl_crystal_size_max 0.31
_exptl_crystal_size_mid 0.23
_exptl_crystal_size_min 0.2
_refine_diff_density_max 0.413
_refine_diff_density_min -0.390
_refine_diff_density_rms 0.074
_refine_ls_extinction_method none
_refine_ls_goodness_of_fit_ref 1.021
_refine_ls_hydrogen_treatment constr
_refine_ls_matrix_type full
_refine_ls_number_parameters 190
_refine_ls_number_reflns 3698
_refine_ls_number_restraints 0
_refine_ls_restrained_S_all 1.021
_refine_ls_R_factor_all 0.0970
_refine_ls_R_factor_gt 0.0508
_refine_ls_shift/su_max 0.000
_refine_ls_shift/su_mean 0.000
_refine_ls_structure_factor_coef Fsqd
_refine_ls_weighting_details 'w=1/[\s^2^(Fo^2^)+(0.0260P)^2^+2.0055P] where P=(Fo^2^+2Fc^2^)/3'
_refine_ls_weighting_scheme calc
_refine_ls_wR_factor_gt 0.0980
_refine_ls_wR_factor_ref 0.1141
_reflns_Friedel_coverage 0.000
_reflns_number_gt 2194
_reflns_number_total 3698
_reflns_threshold_expression 'I > 2\s(I)'
_cod_data_source_file c5sc01053e2.cif
_cod_data_source_block 5-Ag
_cod_depositor_comments 'Adding full bibliography for 1519367--1519381.cif.'
_cod_database_code 1519377
_shelxl_version_number 2013-4
_shelx_space_group_comment
;
The symmetry employed for this shelxl refinement is uniquely defined
by the following loop, which should always be used as a source of
symmetry information in preference to the above space-group names.
They are only intended as comments.
;
_shelx_estimated_absorpt_t_max 0.927
_shelx_estimated_absorpt_t_min 0.927
_olex2_refinement_description
;
1. Others
 Fixed Uiso: H1(0.092) H2(0.099) H3(0.104) H4(0.103) H5(0.082) H6(0.082)
 H7(0.096) H8(0.094) H9(0.096) H10(0.083)
 Fixed X: H1(0.5782) H2(0.577) H3(0.7478) H4(0.9168) H5(0.9124) H6(0.6233)
 H7(0.6098) H8(0.7155) H9(0.8384) H10(0.8444)
 Fixed Y: H1(0.862) H2(0.7385) H3(0.6449) H4(0.6785) H5(0.8037) H6(1.0167)
 H7(1.1261) H8(1.242) H9(1.2435) H10(1.1319)
 Fixed Z: H1(0.6076) H2(0.6878) H3(0.6113) H4(0.4553) H5(0.3827) H6(0.149)
 H7(0.0266) H8(0.1097) H9(0.3142) H10(0.4308)
;
_olex2_submission_special_instructions 'No special instructions were received'

loop_
_space_group_symop_operation_xyz
'x, y, z'
'-x, y+1/2, -z+1/2'
'-x, -y, -z'
'x, -y-1/2, z-1/2'

loop_
_atom_site_label
_atom_site_type_symbol
_atom_site_fract_x
_atom_site_fract_y
_atom_site_fract_z
_atom_site_U_iso_or_equiv
_atom_site_adp_type
_atom_site_occupancy
_atom_site_site_symmetry_order
_atom_site_calc_flag
_atom_site_refinement_flags_posn
Ag1 Ag 0.72628(5) 0.95992(2) 0.41146(4) 0.07611(18) Uani 1 1 d .
N1 N 0.7445(5) 0.84453(19) 0.4878(3) 0.0568(9) Uani 1 1 d .
N2 N 0.7334(5) 1.0636(2) 0.3017(4) 0.0585(9) Uani 1 1 d .
C1 C 0.6491(7) 0.8240(3) 0.5760(5) 0.0768(14) Uani 1 1 d .
H1 H 0.5782 0.8620 0.6076 0.092 Uiso 1 1 calc R
C2 C 0.6472(8) 0.7507(3) 0.6242(5) 0.0823(16) Uani 1 1 d .
H2 H 0.5770 0.7385 0.6878 0.099 Uiso 1 1 calc R
C3 C 0.7469(7) 0.6962(3) 0.5796(6) 0.0871(17) Uani 1 1 d .
H3 H 0.7478 0.6449 0.6113 0.104 Uiso 1 1 calc R
C4 C 0.8460(7) 0.7159(3) 0.4885(6) 0.0857(16) Uani 1 1 d .
H4 H 0.9168 0.6785 0.4553 0.103 Uiso 1 1 calc R
C5 C 0.8421(6) 0.7902(3) 0.4456(5) 0.0685(13) Uani 1 1 d .
H5 H 0.9124 0.8037 0.3827 0.082 Uiso 1 1 calc R
C6 C 0.6671(6) 1.0638(3) 0.1840(5) 0.0681(13) Uani 1 1 d .
H6 H 0.6233 1.0167 0.1490 0.082 Uiso 1 1 calc R
C7 C 0.6588(7) 1.1287(3) 0.1104(5) 0.0801(15) Uani 1 1 d .
H7 H 0.6098 1.1261 0.0266 0.096 Uiso 1 1 calc R
C8 C 0.7211(7) 1.1962(3) 0.1585(5) 0.0784(15) Uani 1 1 d .
H8 H 0.7155 1.2420 0.1097 0.094 Uiso 1 1 calc R
C9 C 0.7918(7) 1.1971(3) 0.2783(5) 0.0799(15) Uani 1 1 d .
H9 H 0.8384 1.2435 0.3142 0.096 Uiso 1 1 calc R
C10 C 0.7954(6) 1.1304(3) 0.3469(5) 0.0690(13) Uani 1 1 d .
H10 H 0.8444 1.1319 0.4308 0.083 Uiso 1 1 calc R
S1 S 0.28658(16) 0.92895(6) 0.29090(11) 0.0611(3) Uani 1 1 d .
C11 C 0.1727(7) 0.9894(3) 0.1740(6) 0.0814(15) Uani 1 1 d .
O1 O 0.1581(6) 0.8850(3) 0.3396(4) 0.1131(15) Uani 1 1 d .
O2 O 0.3729(5) 0.9829(2) 0.3741(3) 0.0887(11) Uani 1 1 d .
O3 O 0.4006(5) 0.8873(2) 0.2205(4) 0.1009(13) Uani 1 1 d .
F1 F 0.2709(5) 1.0247(2) 0.1037(4) 0.1206(14) Uani 1 1 d .
F2 F 0.0698(6) 0.9474(3) 0.0991(4) 0.164(2) Uani 1 1 d .
F3 F 0.0830(6) 1.0416(3) 0.2234(5) 0.1589(19) Uani 1 1 d .

loop_
_atom_site_aniso_label
_atom_site_aniso_U_11
_atom_site_aniso_U_22
_atom_site_aniso_U_33
_atom_site_aniso_U_23
_atom_site_aniso_U_13
_atom_site_aniso_U_12
Ag1 0.0896(3) 0.0606(2) 0.0784(3) 0.01775(19) 0.0098(2) -0.00102(19)
N1 0.060(2) 0.048(2) 0.062(2) 0.0008(17) 0.0071(19) -0.0025(17)
N2 0.058(2) 0.061(2) 0.057(2) 0.0047(18) 0.0122(19) -0.0021(18)
C1 0.079(4) 0.062(3) 0.093(4) 0.004(3) 0.026(3) 0.002(3)
C2 0.092(4) 0.071(4) 0.087(4) 0.010(3) 0.026(3) -0.011(3)
C3 0.094(4) 0.051(3) 0.115(5) 0.012(3) 0.003(4) -0.010(3)
C4 0.085(4) 0.057(3) 0.117(5) -0.006(3) 0.024(4) 0.008(3)
C5 0.065(3) 0.070(3) 0.071(3) -0.005(2) 0.016(3) -0.006(2)
C6 0.072(3) 0.061(3) 0.071(3) -0.003(2) 0.007(3) -0.001(2)
C7 0.091(4) 0.082(4) 0.066(3) 0.011(3) 0.000(3) 0.008(3)
C8 0.095(4) 0.066(3) 0.075(4) 0.020(3) 0.013(3) 0.006(3)
C9 0.097(4) 0.058(3) 0.085(4) 0.005(3) 0.012(3) -0.008(3)
C10 0.082(3) 0.069(3) 0.056(3) 0.000(2) 0.008(3) -0.004(3)
S1 0.0794(8) 0.0523(6) 0.0516(6) 0.0003(5) 0.0061(6) -0.0047(6)
C11 0.062(3) 0.085(4) 0.098(4) 0.014(3) 0.014(3) -0.001(3)
O1 0.128(3) 0.116(3) 0.097(3) 0.026(3) 0.020(3) -0.049(3)
O2 0.089(3) 0.097(3) 0.078(2) -0.030(2) 0.003(2) -0.011(2)
O3 0.131(3) 0.091(3) 0.082(3) -0.012(2) 0.016(2) 0.046(2)
F1 0.109(3) 0.124(3) 0.131(3) 0.068(2) 0.020(2) 0.006(2)
F2 0.146(4) 0.199(5) 0.130(4) 0.049(3) -0.068(3) -0.063(3)
F3 0.125(3) 0.158(4) 0.199(5) 0.023(3) 0.041(3) 0.077(3)

loop_
_atom_type_symbol
_atom_type_description
_atom_type_scat_dispersion_real
_atom_type_scat_dispersion_imag
_atom_type_scat_source
C C 0.0033 0.0016 'International Tables Vol C Tables 4.2.6.8 and 6.1.1.4'
H H 0.0000 0.0000 'International Tables Vol C Tables 4.2.6.8 and 6.1.1.4'
Ag Ag -0.8971 1.1015 'International Tables Vol C Tables 4.2.6.8 and 6.1.1.4'
F F 0.0171 0.0103 'International Tables Vol C Tables 4.2.6.8 and 6.1.1.4'
N N 0.0061 0.0033 'International Tables Vol C Tables 4.2.6.8 and 6.1.1.4'
O O 0.0106 0.0060 'International Tables Vol C Tables 4.2.6.8 and 6.1.1.4'
S S 0.1246 0.1234 'International Tables Vol C Tables 4.2.6.8 and 6.1.1.4'

loop_
_geom_angle_atom_site_label_1
_geom_angle_atom_site_label_2
_geom_angle_atom_site_label_3
_geom_angle
N2 Ag1 N1 167.36(14)
C1 N1 Ag1 120.1(3)
C1 N1 C5 116.9(4)
C5 N1 Ag1 122.9(3)
C6 N2 Ag1 119.9(3)
C6 N2 C10 116.6(4)
C10 N2 Ag1 123.4(3)
N1 C1 C2 123.3(5)
C3 C2 C1 118.8(5)
C2 C3 C4 118.9(5)
C3 C4 C5 118.9(5)
N1 C5 C4 123.0(5)
N2 C6 C7 123.2(5)
C8 C7 C6 119.3(5)
C7 C8 C9 118.4(5)
C8 C9 C10 119.4(5)
N2 C10 C9 123.1(5)
O1 S1 C11 103.8(3)
O1 S1 O2 116.0(3)
O1 S1 O3 116.3(3)
O2 S1 C11 103.8(3)
O2 S1 O3 111.9(3)
O3 S1 C11 102.7(3)
F1 C11 S1 113.0(4)
F1 C11 F2 106.0(6)
F1 C11 F3 107.4(5)
F2 C11 S1 110.5(4)
F3 C11 S1 111.9(5)
F3 C11 F2 107.7(6)

loop_
_geom_bond_atom_site_label_1
_geom_bond_atom_site_label_2
_geom_bond_distance
Ag1 N1 2.158(3)
Ag1 N2 2.153(4)
N1 C1 1.323(6)
N1 C5 1.327(6)
N2 C6 1.327(6)
N2 C10 1.329(6)
C1 C2 1.370(7)
C2 C3 1.351(8)
C3 C4 1.363(7)
C4 C5 1.366(7)
C6 C7 1.373(7)
C7 C8 1.353(7)
C8 C9 1.359(7)
C9 C10 1.370(7)
S1 C11 1.811(6)
S1 O1 1.416(4)
S1 O2 1.424(4)
S1 O3 1.434(4)
C11 F1 1.295(6)
C11 F2 1.312(7)
C11 F3 1.297(7)

loop_
_geom_torsion_atom_site_label_1
_geom_torsion_atom_site_label_2
_geom_torsion_atom_site_label_3
_geom_torsion_atom_site_label_4
_geom_torsion
Ag1 N1 C1 C2 176.4(4)
Ag1 N1 C5 C4 -175.9(4)
Ag1 N2 C6 C7 176.4(4)
Ag1 N2 C10 C9 -176.6(4)
N1 C1 C2 C3 -0.3(9)
N2 C6 C7 C8 0.2(8)
C1 N1 C5 C4 0.5(7)
C1 C2 C3 C4 0.1(9)
C2 C3 C4 C5 0.3(9)
C3 C4 C5 N1 -0.7(8)
C5 N1 C1 C2 0.0(8)
C6 N2 C10 C9 0.5(7)
C6 C7 C8 C9 0.8(8)
C7 C8 C9 C10 -1.1(8)
C8 C9 C10 N2 0.5(8)
C10 N2 C6 C7 -0.8(7)
O1 S1 C11 F1 -168.9(5)
O1 S1 C11 F2 -50.3(5)
O1 S1 C11 F3 69.7(5)
O2 S1 C11 F1 69.4(5)
O2 S1 C11 F2 -172.0(5)
O2 S1 C11 F3 -52.0(5)
O3 S1 C11 F1 -47.3(5)
O3 S1 C11 F2 71.3(5)
O3 S1 C11 F3 -168.7(5)
